data_7217722
loop_
_publ_author_name
'Tshering, Lodey'
'Hunter, Sally O.'
'Nikolich, Alexandra'
'Minato, Erica'
'Fitchett, Christopher M.'
'D'Alessandro, Deanna M.'
'Richardson, Christopher'

_publ_section_title
;
 Post-synthetic pore-space expansion in a di-tagged metal--organic
 framework
;
_journal_issue 39
_journal_name_full CrystEngComm
_journal_page_first 9158
_journal_paper_doi 10.1039/C4CE01377H
_journal_volume 16
_journal_year 2014
_chemical_formula_moiety '2(C12 O6.5 Zn2)'
_chemical_formula_sum 'C24 O13 Zn4'
_chemical_formula_weight 757.71
_chemical_name_systematic
;
 ?
;
_space_group_crystal_system cubic
_space_group_IT_number 221
_space_group_name_Hall '-P 4 2 3'
_space_group_name_H-M_alt 'P m -3 m'
_symmetry_space_group_name_Hall '-P 4 2 3'
_symmetry_space_group_name_H-M 'P m -3 m'
_atom_sites_solution_primary direct
_audit_creation_date 2014-03-27
_audit_creation_method
;
Olex2 1.2-beta
(compiled 2014.03.20 svn.r2918 for OlexSys, GUI svn.r4813)
;
_cell_angle_alpha 90
_cell_angle_beta 90
_cell_angle_gamma 90
_cell_formula_units_Z 1
_cell_length_a 12.7953(10)
_cell_length_b 12.7953(10)
_cell_length_c 12.7953(10)
_cell_measurement_reflns_used 604
_cell_measurement_temperature 290.81(10)
_cell_measurement_theta_max 73.2448
_cell_measurement_theta_min 3.4513
_cell_volume 2094.8(3)
_computing_cell_refinement
;
CrysAlisPro, Agilent Technologies,
Version 1.171.35.19 (release 27-10-2011 CrysAlis171 .NET)
(compiled Oct 27 2011,15:02:11)
;
_computing_data_collection
;
CrysAlisPro, Agilent Technologies,
Version 1.171.35.19 (release 27-10-2011 CrysAlis171 .NET)
(compiled Oct 27 2011,15:02:11)
;
_computing_data_reduction
;
CrysAlisPro, Agilent Technologies,
Version 1.171.35.19 (release 27-10-2011 CrysAlis171 .NET)
(compiled Oct 27 2011,15:02:11)
;
_computing_molecular_graphics 'Olex2 (Dolomanov et al., 2009)'
_computing_publication_material 'Olex2 (Dolomanov et al., 2009)'
_computing_structure_refinement 'ShelXL (Sheldrick, 2008)'
_computing_structure_solution 'ShelXS (Sheldrick, 2008)'
_diffrn_ambient_temperature 290.81(10)
_diffrn_detector_area_resol_mean 10.6501
_diffrn_measured_fraction_theta_full 0.995
_diffrn_measured_fraction_theta_max 0.986
_diffrn_measurement_device_type 'SuperNova, Dual, Cu at zero, Atlas'
_diffrn_measurement_method '\w scans'
_diffrn_orient_matrix_UB_11 0.1061174000
_diffrn_orient_matrix_UB_12 0.0226245000
_diffrn_orient_matrix_UB_13 -0.0522033000
_diffrn_orient_matrix_UB_21 0.0571460000
_diffrn_orient_matrix_UB_22 -0.0336158000
_diffrn_orient_matrix_UB_23 0.1005291000
_diffrn_orient_matrix_UB_31 0.0041668000
_diffrn_orient_matrix_UB_32 -0.1134125000
_diffrn_orient_matrix_UB_33 -0.0401219000
_diffrn_radiation_monochromator mirror
_diffrn_radiation_type CuK\a
_diffrn_radiation_wavelength 1.54184
_diffrn_reflns_av_R_equivalents 0.0227
_diffrn_reflns_av_unetI/netI 0.0105
_diffrn_reflns_Laue_measured_fraction_full 0.995
_diffrn_reflns_Laue_measured_fraction_max 0.986
_diffrn_reflns_limit_h_max 14
_diffrn_reflns_limit_h_min -15
_diffrn_reflns_limit_k_max 7
_diffrn_reflns_limit_k_min -15
_diffrn_reflns_limit_l_max 10
_diffrn_reflns_limit_l_min -8
_diffrn_reflns_number 1977
_diffrn_reflns_point_group_measured_fraction_full 0.995
_diffrn_reflns_point_group_measured_fraction_max 0.986
_diffrn_reflns_theta_full 67.684
_diffrn_reflns_theta_max 73.403
_diffrn_reflns_theta_min 3.454
_diffrn_source 'SuperNova (Cu) X-ray Source'
_exptl_absorpt_coefficient_mu 1.493
_exptl_absorpt_correction_T_max 1.00000
_exptl_absorpt_correction_T_min 0.80384
_exptl_absorpt_correction_type multi-scan
_exptl_absorpt_process_details
;
CrysAlisPro, Agilent Technologies,
Version 1.171.35.19 (release 27-10-2011 CrysAlis171 .NET)
(compiled Oct 27 2011,15:02:11)
Empirical absorption correction using spherical harmonics,
 implemented in SCALE3 ABSPACK scaling algorithm.
;
_exptl_crystal_colour colourless
_exptl_crystal_colour_primary colourless
_exptl_crystal_density_diffrn 0.601
_exptl_crystal_description block
_exptl_crystal_F_000 368
_exptl_crystal_size_max 0.16
_exptl_crystal_size_mid 0.14
_exptl_crystal_size_min 0.1
_refine_diff_density_max 1.190
_refine_diff_density_min -0.836
_refine_diff_density_rms 0.174
_refine_ls_extinction_method none
_refine_ls_goodness_of_fit_ref 2.242
_refine_ls_hydrogen_treatment undef
_refine_ls_matrix_type full
_refine_ls_number_parameters 23
_refine_ls_number_reflns 476
_refine_ls_number_restraints 0
_refine_ls_restrained_S_all 2.242
_refine_ls_R_factor_all 0.2189
_refine_ls_R_factor_gt 0.1982
_refine_ls_shift/su_max 0.000
_refine_ls_shift/su_mean 0.000
_refine_ls_structure_factor_coef Fsqd
_refine_ls_weighting_details 'w=1/[\s^2^(Fo^2^)+(0.2000P)^2^] where P=(Fo^2^+2Fc^2^)/3'
_refine_ls_weighting_scheme calc
_refine_ls_wR_factor_gt 0.5018
_refine_ls_wR_factor_ref 0.5309
_reflns_Friedel_coverage 0.000
_reflns_number_gt 306
_reflns_number_total 476
_reflns_threshold_expression 'I > 2\s(I)'
_cod_data_source_file c4ce01377h2.cif
_cod_data_source_block 1
_cod_depositor_comments 'Adding full bibliography for 7217722--7217723.cif.'
_cod_original_cell_volume 2094.8(5)
_cod_database_code 7217722
_shelxl_version_number 2014-3
_shelx_space_group_comment
;
The symmetry employed for this shelxl refinement is uniquely defined
by the following loop, which should always be used as a source of
symmetry information in preference to the above space-group names.
They are only intended as comments.
;
_reflns_odcompleteness_completeness 99.54
_reflns_odcompleteness_iscentric 1
_reflns_odcompleteness_theta 66.97
_olex2_refinement_description
;
1. Others
 Fixed Sof: Zn1(0.08333) O1(0.25) C1(0.25)
;

loop_
_space_group_symop_operation_xyz
'x, y, z'
'-y, x, z'
'-x, -y, z'
'y, -x, z'
'x, -z, y'
'x, -y, -z'
'x, z, -y'
'z, y, -x'
'-x, y, -z'
'-z, y, x'
'z, x, y'
'y, z, x'
'-y, -z, x'
'z, -x, -y'
'-y, z, -x'
'-z, -x, y'
'-z, x, -y'
'y, -z, -x'
'y, x, -z'
'-y, -x, -z'
'-x, z, y'
'-x, -z, -y'
'z, -y, x'
'-z, -y, -x'
'-x, -y, -z'
'y, -x, -z'
'x, y, -z'
'-y, x, -z'
'-x, z, -y'
'-x, y, z'
'-x, -z, y'
'-z, -y, x'
'x, -y, z'
'z, -y, -x'
'-z, -x, -y'
'-y, -z, -x'
'y, z, -x'
'-z, x, y'
'y, -z, x'
'z, x, -y'
'z, -x, y'
'-y, z, x'
'-y, -x, z'
'y, x, z'
'x, -z, -y'
'x, z, y'
'-z, y, -x'
'z, y, x'

loop_
_atom_site_label
_atom_site_type_symbol
_atom_site_fract_x
_atom_site_fract_y
_atom_site_fract_z
_atom_site_U_iso_or_equiv
_atom_site_adp_type
_atom_site_occupancy
_atom_site_site_symmetry_order
_atom_site_calc_flag
_atom_site_refinement_flags_posn
_atom_site_refinement_flags_adp
_atom_site_refinement_flags_occupancy
Zn1 Zn 0.4134(2) 0.4134(2) 0.4134(2) 0.096(2) Uani 0.5 6 d S T P
O2 O 0.5000 0.5000 0.5000 0.086(7) Uani 1 48 d S T P
C2 C 0.5000 0.1066(14) 0.5000 0.129(8) Uani 1 8 d S T P
C3 C 0.5000 0.2271(17) 0.5000 0.136(9) Uani 1 8 d S T P
O1 O 0.4373(11) 0.2701(13) 0.4373(11) 0.141(6) Uani 0.5 2 d S T P
C1 C 0.4166(16) 0.053(2) 0.5000 0.145(11) Uani 0.5 2 d S T P

loop_
_atom_site_aniso_label
_atom_site_aniso_U_11
_atom_site_aniso_U_22
_atom_site_aniso_U_33
_atom_site_aniso_U_23
_atom_site_aniso_U_13
_atom_site_aniso_U_12
Zn1 0.096(2) 0.096(2) 0.096(2) -0.0022(10) -0.0022(10) -0.0022(10)
O2 0.086(7) 0.086(7) 0.086(7) 0.000 0.000 0.000
C2 0.163(13) 0.059(8) 0.163(13) 0.000 0.000 0.000
C3 0.164(14) 0.080(12) 0.164(14) 0.000 0.000 0.000
O1 0.163(8) 0.098(10) 0.163(8) 0.020(7) -0.020(10) 0.020(7)
C1 0.096(12) 0.106(13) 0.23(3) 0.000 0.000 -0.008(10)

loop_
_atom_type_symbol
_atom_type_description
_atom_type_scat_dispersion_real
_atom_type_scat_dispersion_imag
_atom_type_scat_source
C C 0.0181 0.0091 'International Tables Vol C Tables 4.2.6.8 and 6.1.1.4'
O O 0.0492 0.0322 'International Tables Vol C Tables 4.2.6.8 and 6.1.1.4'
Zn Zn -1.5491 0.6778 'International Tables Vol C Tables 4.2.6.8 and 6.1.1.4'

loop_
_geom_angle_atom_site_label_1
_geom_angle_atom_site_label_2
_geom_angle_atom_site_label_3
_geom_angle
_geom_angle_site_symmetry_1
_geom_angle_site_symmetry_3
Zn1 Zn1 Zn1 90.0 2_655 4_565
Zn1 Zn1 Zn1 45.000(1) 27_556 26_566
Zn1 Zn1 Zn1 90.0 2_655 27_556
Zn1 Zn1 Zn1 90.0 27_556 3_665
Zn1 Zn1 Zn1 60.0 26_566 3_665
Zn1 Zn1 Zn1 60.0 28_656 3_665
Zn1 Zn1 Zn1 45.0 27_556 28_656
Zn1 Zn1 Zn1 45.0 2_655 3_665
Zn1 Zn1 Zn1 90.0 2_655 26_566
Zn1 Zn1 Zn1 45.000(1) 4_565 3_665
Zn1 Zn1 Zn1 60.001(1) 26_566 28_656
Zn1 Zn1 Zn1 45.0 2_655 28_656
Zn1 Zn1 Zn1 45.0 4_565 26_566
Zn1 Zn1 Zn1 90.0 4_565 28_656
Zn1 Zn1 Zn1 90.0 4_565 27_556
O2 Zn1 Zn1 35.3 . 3_665
O2 Zn1 Zn1 35.3 . 26_566
O2 Zn1 Zn1 54.7 . 27_556
O2 Zn1 Zn1 35.3 . 28_656
O2 Zn1 Zn1 54.7 . 2_655
O2 Zn1 Zn1 54.7 . 4_565
O1 Zn1 Zn1 80.7(5) 12 27_556
O1 Zn1 Zn1 76.7(7) 11 3_665
O1 Zn1 Zn1 80.7(5) 11 4_565
O1 Zn1 Zn1 125.0(5) 12 3_665
O1 Zn1 Zn1 125.0(5) 11 26_566
O1 Zn1 Zn1 166.7(7) . 4_565
O1 Zn1 Zn1 80.7(5) . 2_655
O1 Zn1 Zn1 80.7(5) 11 2_655
O1 Zn1 Zn1 166.7(7) 12 2_655
O1 Zn1 Zn1 125.0(5) 11 28_656
O1 Zn1 Zn1 125.0(5) . 26_566
O1 Zn1 Zn1 80.7(5) 12 4_565
O1 Zn1 Zn1 166.7(7) 11 27_556
O1 Zn1 Zn1 125.0(5) 12 28_656
O1 Zn1 Zn1 125.0(5) . 3_665
O1 Zn1 Zn1 76.7(7) . 28_656
O1 Zn1 Zn1 76.7(7) 12 26_566
O1 Zn1 Zn1 80.7(5) . 27_556
O1 Zn1 O2 112.0(7) . .
O1 Zn1 O2 112.0(7) 11 .
O1 Zn1 O2 112.0(7) 12 .
O1 Zn1 O1 106.8(7) 11 .
O1 Zn1 O1 106.8(7) 12 .
O1 Zn1 O1 106.8(7) 12 11
Zn1 O2 Zn1 180.00(13) . 25_666
Zn1 O2 Zn1 70.529(1) 28_656 27_556
Zn1 O2 Zn1 180.0 2_655 26_566
Zn1 O2 Zn1 109.5 2_655 27_556
Zn1 O2 Zn1 70.5 25_666 28_656
Zn1 O2 Zn1 180.00(13) 3_665 27_556
Zn1 O2 Zn1 70.5 . 4_565
Zn1 O2 Zn1 180.0 28_656 4_565
Zn1 O2 Zn1 109.5 25_666 4_565
Zn1 O2 Zn1 70.529(1) 26_566 27_556
Zn1 O2 Zn1 109.471(1) . 28_656
Zn1 O2 Zn1 70.5 26_566 4_565
Zn1 O2 Zn1 70.5 . 2_655
Zn1 O2 Zn1 109.5 27_556 4_565
Zn1 O2 Zn1 109.471(1) 25_666 2_655
Zn1 O2 Zn1 70.5 25_666 3_665
Zn1 O2 Zn1 109.5 . 26_566
Zn1 O2 Zn1 70.5 2_655 3_665
Zn1 O2 Zn1 70.5 25_666 26_566
Zn1 O2 Zn1 109.5 2_655 4_565
Zn1 O2 Zn1 109.471(1) 28_656 3_665
Zn1 O2 Zn1 70.5 3_665 4_565
Zn1 O2 Zn1 109.471(1) 26_566 3_665
Zn1 O2 Zn1 70.529(1) . 27_556
Zn1 O2 Zn1 109.5 25_666 27_556
Zn1 O2 Zn1 109.5 . 3_665
Zn1 O2 Zn1 70.5 28_656 2_655
Zn1 O2 Zn1 109.5 28_656 26_566
C1 C2 C3 122.6(13) . .
C1 C2 C3 122.6(13) 8_556 .
C1 C2 C3 122.6(13) 10_655 .
C1 C2 C3 122.6(13) 30_655 .
C1 C2 C1 73.1(12) 10_655 30_655
C1 C2 C1 73.1(12) . 8_556
C1 C2 C1 73.1(12) 8_556 30_655
C1 C2 C1 115(3) . 30_655
C1 C2 C1 73.1(12) . 10_655
C1 C2 C1 115(3) 10_655 8_556
O1 C3 C2 115.9(13) 9_656 .
O1 C3 C2 115.9(13) 27_556 .
O1 C3 C2 115.9(13) . .
O1 C3 C2 115.9(13) 30_655 .
O1 C3 O1 79.0(11) 9_656 30_655
O1 C3 O1 79.0(10) . 27_556
O1 C3 O1 79.0(11) . 30_655
O1 C3 O1 79.0(10) 9_656 27_556
O1 C3 O1 128(3) . 9_656
O1 C3 O1 128(3) 30_655 27_556
C3 O1 Zn1 129.1(18) . .
C3 O1 O1 50.5(5) . 27_556
C3 O1 O1 50.5(5) . 30_655
O1 O1 Zn1 99.3(5) 30_655 .
O1 O1 Zn1 99.3(5) 27_556 .
O1 O1 O1 90.001(2) 30_655 27_556
C2 C1 C1 85.3(11) . 32_655
C2 C1 C1 122.6(13) . 6_556
C2 C1 C1 53.4(6) . 8_556
C2 C1 C1 85.3(11) . 34_556
C2 C1 C1 53.4(6) . 10_655
C1 C1 C1 89.998(2) 6_556 8_556
C1 C1 C1 48.0(12) 6_556 32_655
C1 C1 C1 89.998(1) 10_655 34_556
C1 C1 C1 48.0(12) 6_556 34_556
C1 C1 C1 89.998(1) 6_556 10_655
C1 C1 C1 63.4(13) 32_655 34_556
C1 C1 C1 42.0(12) 10_655 32_655
C1 C1 C1 89.999(7) 8_556 10_655
C1 C1 C1 89.998(1) 8_556 32_655
C1 C1 C1 42.0(12) 8_556 34_556

loop_
_geom_bond_atom_site_label_1
_geom_bond_atom_site_label_2
_geom_bond_distance
_geom_bond_site_symmetry_2
Zn1 Zn1 2.216(5) 2_655
Zn1 Zn1 2.216(5) 4_565
Zn1 Zn1 2.216(5) 27_556
Zn1 Zn1 3.134(8) 28_656
Zn1 Zn1 3.134(8) 26_566
Zn1 Zn1 3.134(8) 3_665
Zn1 O2 1.919(5) .
Zn1 O1 1.884(17) 12
Zn1 O1 1.884(16) .
Zn1 O1 1.884(16) 11
O2 Zn1 1.919(5) 3_665
O2 Zn1 1.919(5) 28_656
O2 Zn1 1.919(5) 25_666
O2 Zn1 1.919(5) 26_566
O2 Zn1 1.919(5) 27_556
O2 Zn1 1.919(5) 2_655
O2 Zn1 1.919(5) 4_565
C2 C3 1.54(3) .
C2 C1 1.27(2) 8_556
C2 C1 1.27(2) .
C2 C1 1.27(2) 10_655
C2 C1 1.27(2) 30_655
C3 O1 1.261(18) .
C3 O1 1.261(18) 30_655
C3 O1 1.261(18) 27_556
C3 O1 1.261(18) 9_656
O1 O1 1.60(3) 30_655
O1 O1 1.60(3) 27_556
C1 C1 2.03(4) 32_655
C1 C1 2.03(4) 34_556
C1 C1 1.36(5) 6_556
C1 C1 1.51(3) 10_655
C1 C1 1.51(3) 8_556

loop_
_geom_torsion_atom_site_label_1
_geom_torsion_atom_site_label_2
_geom_torsion_atom_site_label_3
_geom_torsion_atom_site_label_4
_geom_torsion
_geom_torsion_site_symmetry_1
_geom_torsion_site_symmetry_4
Zn1 Zn1 O1 C3 45.78(8) 2_655 .
Zn1 Zn1 O1 C3 0.000(3) 28_656 .
Zn1 Zn1 O1 C3 -37.6(3) 26_566 .
Zn1 Zn1 O1 C3 0.000(7) 4_565 .
Zn1 Zn1 O1 C3 -45.78(8) 27_556 .
Zn1 Zn1 O1 C3 37.6(3) 3_665 .
Zn1 Zn1 O1 O1 45.78(7) 4_565 27_556
Zn1 Zn1 O1 O1 83.4(2) 3_665 27_556
Zn1 Zn1 O1 O1 -45.78(8) 28_656 30_655
Zn1 Zn1 O1 O1 -8.2(4) 3_665 30_655
Zn1 Zn1 O1 O1 -83.4(2) 26_566 30_655
Zn1 Zn1 O1 O1 0.000(2) 27_556 27_556
Zn1 Zn1 O1 O1 0.000(0) 2_655 30_655
Zn1 Zn1 O1 O1 91.55(16) 2_655 27_556
Zn1 Zn1 O1 O1 45.78(8) 28_656 27_556
Zn1 Zn1 O1 O1 -91.55(16) 27_556 30_655
Zn1 Zn1 O1 O1 8.2(4) 26_566 27_556
Zn1 Zn1 O1 O1 -45.78(8) 4_565 30_655
O2 Zn1 O1 C3 0.000(3) . .
O2 Zn1 O1 O1 45.78(8) . 27_556
O2 Zn1 O1 O1 -45.78(8) . 30_655
C2 C3 O1 Zn1 180.000(2) . .
C2 C3 O1 O1 113.6(10) . 27_556
C2 C3 O1 O1 -113.6(10) . 30_655
C3 C2 C1 C1 180.0 . 6_556
C3 C2 C1 C1 -148.2(7) . 34_556
C3 C2 C1 C1 118.3(8) . 10_655
C3 C2 C1 C1 -118.3(8) . 8_556
C3 C2 C1 C1 148.2(7) . 32_655
O1 Zn1 O1 C3 123.0(8) 11 .
O1 Zn1 O1 C3 -123.0(8) 12 .
O1 Zn1 O1 O1 168.7(7) 11 27_556
O1 Zn1 O1 O1 77.2(8) 11 30_655
O1 Zn1 O1 O1 -77.2(8) 12 27_556
O1 Zn1 O1 O1 -168.7(7) 12 30_655
O1 C3 O1 Zn1 -66.4(10) 30_655 .
O1 C3 O1 Zn1 0.000(5) 9_656 .
O1 C3 O1 Zn1 66.4(10) 27_556 .
O1 C3 O1 O1 -133(2) 30_655 27_556
O1 C3 O1 O1 -66.4(10) 9_656 27_556
O1 C3 O1 O1 133(2) 27_556 30_655
O1 C3 O1 O1 66.4(10) 9_656 30_655
C1 C2 C3 O1 -45.000(3) . .
C1 C2 C3 O1 -135.000(4) 8_556 .
C1 C2 C3 O1 -45.000(3) 30_655 9_656
C1 C2 C3 O1 135.000(4) 8_556 30_655
C1 C2 C3 O1 135.000(3) 30_655 .
C1 C2 C3 O1 45.000(3) 30_655 30_655
C1 C2 C3 O1 -135.000(3) 10_655 9_656
C1 C2 C3 O1 -45.000(4) 8_556 27_556
C1 C2 C3 O1 -45.000(4) 10_655 30_655
C1 C2 C3 O1 135.000(3) . 9_656
C1 C2 C3 O1 -135.000(3) . 30_655
C1 C2 C3 O1 45.000(3) . 27_556
C1 C2 C3 O1 45.000(4) 10_655 .
C1 C2 C3 O1 45.000(5) 8_556 9_656
C1 C2 C3 O1 135.000(4) 10_655 27_556
C1 C2 C3 O1 -135.000(3) 30_655 27_556
C1 C2 C1 C1 61.7(8) 30_655 8_556
C1 C2 C1 C1 61.7(8) 10_655 6_556
C1 C2 C1 C1 -61.7(8) 8_556 6_556
C1 C2 C1 C1 -29.9(13) 8_556 34_556
C1 C2 C1 C1 -93.5(9) 8_556 32_655
C1 C2 C1 C1 -61.7(8) 30_655 10_655
C1 C2 C1 C1 93.5(9) 10_655 34_556
C1 C2 C1 C1 0.0 30_655 6_556
C1 C2 C1 C1 29.9(13) 10_655 32_655
C1 C2 C1 C1 -123.3(17) 8_556 10_655
C1 C2 C1 C1 123.3(17) 10_655 8_556
C1 C2 C1 C1 -31.8(7) 30_655 32_655
C1 C2 C1 C1 31.8(7) 30_655 34_556
